data_7229840
loop_
_publ_author_name
'Surov, Artem O.'
'Voronin, Alexander P.'
'Drozd, Ksenia V.'
'Churakov, Andrei V.'
'Roussel, Pascal'
'Perlovich, German L.'

_publ_section_title
;
 Diversity of crystal structures and physicochemical properties of
 ciprofloxacin and norfloxacin salts with fumaric acid
;
_journal_issue 6
_journal_name_full CrystEngComm
_journal_page_first 755
_journal_paper_doi 10.1039/C7CE02033C
_journal_volume 20
_journal_year 2018
_chemical_formula_moiety 'C17 H19 F N3 O3, C4 H3 O4, 0.155(H2 O)'
_chemical_formula_sum 'C21 H22.31 F N3 O7.16'
_chemical_formula_weight 450.21
_space_group_IT_number 14
_space_group_name_Hall '-P 2ybc'
_space_group_name_H-M_alt 'P 1 21/c 1'
_symmetry_cell_setting monoclinic
_symmetry_space_group_name_Hall '-P 2ybc'
_symmetry_space_group_name_H-M 'P 1 21/c 1'
_atom_sites_solution_hydrogens mixed
_atom_sites_solution_primary direct
_atom_sites_solution_secondary difmap
_audit_creation_method SHELXL-97
_audit_update_record
;
2017-08-07 deposited with the CCDC.
2017-12-29 downloaded from the CCDC.
;
_cell_angle_alpha 90.00
_cell_angle_beta 92.806(2)
_cell_angle_gamma 90.00
_cell_formula_units_Z 4
_cell_length_a 8.0133(9)
_cell_length_b 37.244(4)
_cell_length_c 6.9698(8)
_cell_measurement_reflns_used 5843
_cell_measurement_temperature 150(2)
_cell_measurement_theta_max 30.435
_cell_measurement_theta_min 2.545
_cell_volume 2077.6(4)
_computing_cell_refinement 'SAINT (Bruker, 2008)'
_computing_data_collection '<i>APEX2</i> (Bruker, 2008)'
_computing_data_reduction 'SAINT (Bruker, 2008)'
_computing_molecular_graphics 'SHELXTL (Sheldrick, 2008)'
_computing_publication_material 'SHELXTL (Sheldrick, 2008)'
_computing_structure_refinement 'SHELXTL (Sheldrick, 2008)'
_computing_structure_solution 'SHELXTL (Sheldrick, 2008)'
_diffrn_ambient_temperature 150(2)
_diffrn_measured_fraction_theta_full 0.999
_diffrn_measured_fraction_theta_max 0.999
_diffrn_measurement_device_type 'Bruker SMART APEX II'
_diffrn_measurement_method \w
_diffrn_radiation_monochromator graphite
_diffrn_radiation_source 'fine-focus sealed tube'
_diffrn_radiation_type MoK\a
_diffrn_radiation_wavelength 0.71073
_diffrn_reflns_av_R_equivalents 0.0305
_diffrn_reflns_av_sigmaI/netI 0.0267
_diffrn_reflns_limit_h_max 10
_diffrn_reflns_limit_h_min -10
_diffrn_reflns_limit_k_max 49
_diffrn_reflns_limit_k_min -50
_diffrn_reflns_limit_l_max 9
_diffrn_reflns_limit_l_min -9
_diffrn_reflns_number 22847
_diffrn_reflns_theta_full 29.00
_diffrn_reflns_theta_max 29.00
_diffrn_reflns_theta_min 2.19
_exptl_absorpt_coefficient_mu 0.115
_exptl_absorpt_correction_T_max 0.9886
_exptl_absorpt_correction_T_min 0.9608
_exptl_absorpt_correction_type multi-scan
_exptl_absorpt_process_details 'SADABS (Bruker, 2008)'
_exptl_crystal_colour colourless
_exptl_crystal_density_diffrn 1.439
_exptl_crystal_density_method 'not measured'
_exptl_crystal_description plate
_exptl_crystal_F_000 942
_exptl_crystal_size_max 0.35
_exptl_crystal_size_mid 0.25
_exptl_crystal_size_min 0.10
_refine_diff_density_max 0.432
_refine_diff_density_min -0.233
_refine_diff_density_rms 0.050
_refine_ls_extinction_method none
_refine_ls_goodness_of_fit_ref 1.025
_refine_ls_hydrogen_treatment mixed
_refine_ls_matrix_type full
_refine_ls_number_parameters 382
_refine_ls_number_reflns 5508
_refine_ls_number_restraints 0
_refine_ls_restrained_S_all 1.025
_refine_ls_R_factor_all 0.0545
_refine_ls_R_factor_gt 0.0427
_refine_ls_shift/su_max 0.001
_refine_ls_shift/su_mean 0.000
_refine_ls_structure_factor_coef Fsqd
_refine_ls_weighting_details 'calc w=1/[\s^2^(Fo^2^)+(0.0586P)^2^+0.6321P] where P=(Fo^2^+2Fc^2^)/3'
_refine_ls_weighting_scheme calc
_refine_ls_wR_factor_gt 0.1072
_refine_ls_wR_factor_ref 0.1150
_reflns_number_gt 4468
_reflns_number_total 5508
_reflns_threshold_expression I>2\s(I)
_cod_data_source_file c7ce02033c2.cif
_cod_data_source_block z
_cod_depositor_comments 'Adding full bibliography for 7229840--7229842.cif.'
_cod_original_sg_symbol_H-M 'P 21/c'
_cod_database_code 7229840

loop_
_symmetry_equiv_pos_as_xyz
'x, y, z'
'-x, y+1/2, -z+1/2'
'-x, -y, -z'
'x, -y-1/2, z-1/2'

loop_
_atom_site_label
_atom_site_type_symbol
_atom_site_fract_x
_atom_site_fract_y
_atom_site_fract_z
_atom_site_U_iso_or_equiv
_atom_site_adp_type
_atom_site_occupancy
_atom_site_symmetry_multiplicity
_atom_site_calc_flag
_atom_site_refinement_flags
F1 F -0.03785(9) 0.55156(2) 0.55890(12) 0.02618(19) Uani 1 1 d .
N1 N 0.62733(13) 0.55556(3) 0.79776(15) 0.0194(2) Uani 1 1 d .
N2 N 0.11155(14) 0.61765(3) 0.59520(16) 0.0204(2) Uani 1 1 d .
N3 N -0.01278(14) 0.68526(3) 0.45483(17) 0.0196(2) Uani 1 1 d .
O1 O 0.39708(13) 0.45774(2) 0.71936(15) 0.0290(2) Uani 1 1 d .
O2 O 0.89787(14) 0.46119(3) 0.87928(17) 0.0382(3) Uani 1 1 d .
O3 O 0.67246(15) 0.42780(3) 0.81172(16) 0.0330(3) Uani 1 1 d .
C1 C 0.46843(17) 0.48773(3) 0.74354(18) 0.0206(3) Uani 1 1 d .
C2 C 0.64107(17) 0.49136(3) 0.80349(18) 0.0210(3) Uani 1 1 d .
C3 C 0.71203(17) 0.52465(4) 0.82869(18) 0.0213(3) Uani 1 1 d .
C4 C 0.75068(19) 0.45933(4) 0.83648(19) 0.0268(3) Uani 1 1 d .
C5 C 0.71659(16) 0.58946(4) 0.8092(2) 0.0223(3) Uani 1 1 d .
C6 C 0.83495(19) 0.59582(4) 0.9781(2) 0.0314(3) Uani 1 1 d .
C7 C 0.67507(18) 0.61685(4) 0.9578(2) 0.0279(3) Uani 1 1 d .
C8 C 0.37823(16) 0.52134(3) 0.70995(17) 0.0183(2) Uani 1 1 d .
C9 C 0.20794(16) 0.52077(3) 0.65052(19) 0.0206(3) Uani 1 1 d .
C10 C 0.12732(15) 0.55234(3) 0.61319(18) 0.0195(2) Uani 1 1 d .
C11 C 0.20587(16) 0.58623(3) 0.63130(17) 0.0184(2) Uani 1 1 d .
C12 C 0.37287(16) 0.58677(3) 0.69249(18) 0.0189(2) Uani 1 1 d .
C13 C 0.45928(15) 0.55461(3) 0.73380(17) 0.0176(2) Uani 1 1 d .
C14 C 0.04326(17) 0.62149(3) 0.39513(19) 0.0225(3) Uani 1 1 d .
C15 C -0.08719(17) 0.65084(3) 0.3823(2) 0.0231(3) Uani 1 1 d .
C16 C 0.18856(19) 0.65126(4) 0.6629(2) 0.0262(3) Uani 1 1 d .
C17 C 0.05912(19) 0.68100(4) 0.6545(2) 0.0261(3) Uani 1 1 d .
H1 H 0.067(2) 0.6913(4) 0.373(2) 0.026(4) Uiso 1 1 d .
H2 H -0.090(2) 0.7021(5) 0.457(2) 0.033(5) Uiso 1 1 d .
H3 H 0.828(2) 0.5272(4) 0.871(2) 0.017(4) Uiso 1 1 d .
H4 H 0.558(3) 0.4341(7) 0.772(4) 0.074(8) Uiso 1 1 d .
H5 H 0.746(2) 0.5976(4) 0.687(2) 0.028(4) Uiso 1 1 d .
H9 H 0.149(2) 0.4981(5) 0.641(2) 0.027(4) Uiso 1 1 d .
H12 H 0.4290(19) 0.6092(4) 0.704(2) 0.020(4) Uiso 1 1 d .
H61 H 0.842(2) 0.5768(6) 1.071(3) 0.044(5) Uiso 1 1 d .
H62 H 0.935(2) 0.6079(5) 0.955(3) 0.037(5) Uiso 1 1 d .
H71 H 0.588(2) 0.6110(5) 1.043(2) 0.028(4) Uiso 1 1 d .
H72 H 0.680(2) 0.6419(5) 0.918(3) 0.034(5) Uiso 1 1 d .
H141 H 0.138(2) 0.6274(5) 0.312(3) 0.033(4) Uiso 1 1 d .
H142 H -0.009(2) 0.5987(5) 0.351(2) 0.028(4) Uiso 1 1 d .
H151 H -0.130(2) 0.6540(4) 0.251(2) 0.026(4) Uiso 1 1 d .
H152 H -0.179(2) 0.6454(5) 0.461(3) 0.033(4) Uiso 1 1 d .
H161 H 0.286(2) 0.6591(5) 0.584(3) 0.034(5) Uiso 1 1 d .
H162 H 0.228(2) 0.6486(5) 0.797(3) 0.033(4) Uiso 1 1 d .
H171 H 0.110(2) 0.7040(5) 0.692(2) 0.032(4) Uiso 1 1 d .
H172 H -0.033(2) 0.6756(5) 0.739(3) 0.031(4) Uiso 1 1 d .
O21 O 0.83809(11) 0.71341(3) 0.06109(15) 0.0258(2) Uani 1 1 d .
O22 O 0.72843(11) 0.76795(3) 0.00405(16) 0.0279(2) Uani 1 1 d .
O23 O 0.11596(11) 0.73953(2) 0.01045(14) 0.0225(2) Uani 1 1 d .
O24 O 0.23059(11) 0.69490(3) 0.18750(16) 0.0275(2) Uani 1 1 d .
C21 C 0.71542(15) 0.73601(3) 0.04621(19) 0.0196(2) Uani 1 1 d .
C22 C 0.54925(15) 0.72017(3) 0.0843(2) 0.0209(3) Uani 1 1 d .
C23 C 0.40782(15) 0.73770(3) 0.04745(19) 0.0194(2) Uani 1 1 d .
C24 C 0.24034(14) 0.72221(3) 0.08750(18) 0.0184(2) Uani 1 1 d .
H21 H 0.964(3) 0.7256(7) 0.039(4) 0.075(8) Uiso 1 1 d .
H22 H 0.547(2) 0.6966(5) 0.135(3) 0.041(5) Uiso 1 1 d .
H23 H 0.409(2) 0.7618(5) -0.009(3) 0.032(4) Uiso 1 1 d .
O11 O 0.5227(10) 0.6682(2) 0.4633(11) 0.039(3) Uiso 0.155(4) 1 d P
H11 H 0.6027 0.6793 0.5030 0.058 Uiso 0.155(4) 1 d PR
H10 H 0.4660 0.6837 0.4141 0.058 Uiso 0.155(4) 1 d PR

loop_
_atom_site_aniso_label
_atom_site_aniso_U_11
_atom_site_aniso_U_22
_atom_site_aniso_U_33
_atom_site_aniso_U_23
_atom_site_aniso_U_13
_atom_site_aniso_U_12
F1 0.0184(4) 0.0214(4) 0.0385(5) -0.0029(3) -0.0021(3) 0.0001(3)
N1 0.0206(5) 0.0172(5) 0.0202(5) 0.0004(4) -0.0013(4) 0.0029(4)
N2 0.0229(5) 0.0139(5) 0.0237(5) -0.0021(4) -0.0054(4) 0.0043(4)
N3 0.0163(5) 0.0156(5) 0.0269(6) 0.0024(4) 0.0018(4) 0.0037(4)
O1 0.0333(5) 0.0151(4) 0.0390(6) 0.0008(4) 0.0045(4) 0.0032(4)
O2 0.0356(6) 0.0330(6) 0.0453(7) -0.0012(5) -0.0055(5) 0.0175(5)
O3 0.0425(6) 0.0199(5) 0.0371(6) 0.0033(4) 0.0075(5) 0.0118(4)
C1 0.0286(7) 0.0158(6) 0.0176(6) 0.0012(4) 0.0051(5) 0.0053(5)
C2 0.0271(7) 0.0193(6) 0.0169(6) 0.0017(5) 0.0032(5) 0.0094(5)
C3 0.0228(6) 0.0232(6) 0.0179(6) 0.0016(5) 0.0005(5) 0.0074(5)
C4 0.0364(8) 0.0236(7) 0.0205(6) 0.0023(5) 0.0043(5) 0.0135(6)
C5 0.0210(6) 0.0195(6) 0.0263(7) 0.0025(5) -0.0003(5) 0.0007(5)
C6 0.0257(7) 0.0269(7) 0.0404(9) -0.0026(6) -0.0095(6) 0.0007(6)
C7 0.0268(7) 0.0225(7) 0.0339(8) -0.0048(6) -0.0019(6) 0.0006(5)
C8 0.0232(6) 0.0152(5) 0.0167(6) 0.0006(4) 0.0022(5) 0.0035(4)
C9 0.0248(6) 0.0150(6) 0.0220(6) -0.0014(5) 0.0024(5) -0.0006(5)
C10 0.0169(6) 0.0201(6) 0.0214(6) -0.0016(5) -0.0004(5) 0.0013(4)
C11 0.0220(6) 0.0156(6) 0.0176(6) -0.0006(4) -0.0004(4) 0.0039(4)
C12 0.0213(6) 0.0151(6) 0.0199(6) 0.0002(4) -0.0022(5) 0.0012(4)
C13 0.0205(6) 0.0170(6) 0.0152(5) 0.0010(4) 0.0000(4) 0.0033(4)
C14 0.0258(7) 0.0174(6) 0.0236(6) -0.0022(5) -0.0057(5) 0.0048(5)
C15 0.0199(6) 0.0179(6) 0.0310(7) 0.0017(5) -0.0051(5) 0.0007(5)
C16 0.0300(7) 0.0162(6) 0.0312(7) -0.0023(5) -0.0111(6) 0.0029(5)
C17 0.0343(8) 0.0162(6) 0.0274(7) -0.0033(5) -0.0035(6) 0.0058(5)
O21 0.0113(4) 0.0242(5) 0.0421(6) 0.0052(4) 0.0031(4) 0.0010(3)
O22 0.0148(4) 0.0224(5) 0.0466(6) 0.0077(4) 0.0016(4) -0.0034(3)
O23 0.0117(4) 0.0247(5) 0.0312(5) 0.0015(4) 0.0002(3) -0.0002(3)
O24 0.0172(4) 0.0234(5) 0.0426(6) 0.0085(4) 0.0082(4) 0.0000(4)
C21 0.0117(5) 0.0215(6) 0.0256(6) 0.0011(5) -0.0002(4) -0.0018(4)
C22 0.0140(6) 0.0176(6) 0.0310(7) 0.0031(5) 0.0018(5) -0.0021(4)
C23 0.0133(5) 0.0201(6) 0.0247(6) 0.0020(5) 0.0007(4) -0.0023(4)
C24 0.0127(5) 0.0195(6) 0.0231(6) -0.0034(5) 0.0024(4) -0.0009(4)

loop_
_atom_type_symbol
_atom_type_description
_atom_type_scat_dispersion_real
_atom_type_scat_dispersion_imag
_atom_type_scat_source
C C 0.0033 0.0016 'International Tables Vol C Tables 4.2.6.8 and 6.1.1.4'
H H 0.0000 0.0000 'International Tables Vol C Tables 4.2.6.8 and 6.1.1.4'
N N 0.0061 0.0033 'International Tables Vol C Tables 4.2.6.8 and 6.1.1.4'
O O 0.0106 0.0060 'International Tables Vol C Tables 4.2.6.8 and 6.1.1.4'
F F 0.0171 0.0103 'International Tables Vol C Tables 4.2.6.8 and 6.1.1.4'

loop_
_geom_angle_atom_site_label_1
_geom_angle_atom_site_label_2
_geom_angle_atom_site_label_3
_geom_angle
C3 N1 C13 119.93(11)
C3 N1 C5 119.42(11)
C13 N1 C5 120.25(10)
C11 N2 C16 116.03(10)
C11 N2 C14 114.76(10)
C16 N2 C14 110.60(10)
C17 N3 C15 110.81(10)
C17 N3 H1 111.3(11)
C15 N3 H1 106.4(11)
C17 N3 H2 107.3(11)
C15 N3 H2 110.5(12)
H1 N3 H2 110.6(16)
C4 O3 H4 104.7(15)
O1 C1 C2 123.19(12)
O1 C1 C8 121.35(12)
C2 C1 C8 115.46(11)
C3 C2 C1 120.75(11)
C3 C2 C4 117.74(12)
C1 C2 C4 121.50(12)
N1 C3 C2 123.30(12)
N1 C3 H3 115.8(9)
C2 C3 H3 120.9(9)
O2 C4 O3 121.95(13)
O2 C4 C2 123.65(14)
O3 C4 C2 114.40(13)
N1 C5 C6 118.24(12)
N1 C5 C7 120.22(12)
C6 C5 C7 60.19(10)
N1 C5 H5 112.1(10)
C6 C5 H5 118.7(10)
C7 C5 H5 118.4(10)
C5 C6 C7 60.18(9)
C5 C6 H61 115.6(12)
C7 C6 H61 118.1(12)
C5 C6 H62 116.9(11)
C7 C6 H62 117.8(11)
H61 C6 H62 116.4(16)
C5 C7 C6 59.63(9)
C5 C7 H71 117.6(10)
C6 C7 H71 117.4(10)
C5 C7 H72 116.3(11)
C6 C7 H72 118.7(11)
H71 C7 H72 115.6(15)
C13 C8 C9 118.96(11)
C13 C8 C1 121.02(12)
C9 C8 C1 120.02(11)
C10 C9 C8 119.21(12)
C10 C9 H9 120.7(10)
C8 C9 H9 120.0(10)
F1 C10 C9 118.78(11)
F1 C10 C11 117.87(11)
C9 C10 C11 123.33(12)
C12 C11 N2 123.01(11)
C12 C11 C10 117.39(11)
N2 C11 C10 119.55(11)
C11 C12 C13 120.63(12)
C11 C12 H12 119.1(9)
C13 C12 H12 120.3(9)
N1 C13 C8 119.49(11)
N1 C13 C12 120.05(11)
C8 C13 C12 120.45(11)
N2 C14 C15 110.37(11)
N2 C14 H141 108.2(10)
C15 C14 H141 110.4(10)
N2 C14 H142 109.9(10)
C15 C14 H142 108.9(10)
H141 C14 H142 109.1(14)
N3 C15 C14 109.73(11)
N3 C15 H151 109.4(10)
C14 C15 H151 110.9(10)
N3 C15 H152 107.1(11)
C14 C15 H152 111.3(11)
H151 C15 H152 108.3(15)
N2 C16 C17 109.61(11)
N2 C16 H161 113.0(10)
C17 C16 H161 108.0(10)
N2 C16 H162 109.4(11)
C17 C16 H162 107.4(11)
H161 C16 H162 109.3(15)
N3 C17 C16 110.25(11)
N3 C17 H171 106.9(10)
C16 C17 H171 110.9(11)
N3 C17 H172 108.1(10)
C16 C17 H172 111.1(10)
H171 C17 H172 109.4(15)
C21 O21 H21 114.3(13)
O22 C21 O21 125.08(11)
O22 C21 C22 120.76(11)
O21 C21 C22 114.16(11)
C23 C22 C21 122.27(12)
C23 C22 H22 120.0(12)
C21 C22 H22 117.7(12)
C22 C23 C24 122.69(12)
C22 C23 H23 120.5(10)
C24 C23 H23 116.8(10)
O24 C24 O23 125.43(11)
O24 C24 C23 120.19(11)
O23 C24 C23 114.38(11)
H11 O11 H10 101.9

loop_
_geom_bond_atom_site_label_1
_geom_bond_atom_site_label_2
_geom_bond_distance
F1 C10 1.3589(15)
N1 C3 1.3484(16)
N1 C13 1.3981(16)
N1 C5 1.4515(17)
N2 C11 1.4091(15)
N2 C16 1.4632(17)
N2 C14 1.4797(17)
N3 C17 1.4887(18)
N3 C15 1.4915(17)
N3 H1 0.910(18)
N3 H2 0.880(19)
O1 C1 1.2624(16)
O2 C4 1.2044(19)
O3 C4 1.3383(19)
O3 H4 0.97(3)
C1 C2 1.4318(19)
C1 C8 1.4587(17)
C2 C3 1.3719(19)
C2 C4 1.4924(17)
C3 H3 0.966(16)
C5 C6 1.494(2)
C5 C7 1.502(2)
C5 H5 0.947(17)
C6 C7 1.502(2)
C6 H61 0.96(2)
C6 H62 0.94(2)
C7 H71 0.963(18)
C7 H72 0.973(18)
C8 C13 1.4052(17)
C8 C9 1.4067(18)
C9 C10 1.3607(17)
C9 H9 0.969(17)
C10 C11 1.4133(17)
C11 C12 1.3847(17)
C12 C13 1.4063(17)
C12 H12 0.949(16)
C14 C15 1.5123(18)
C14 H141 1.000(18)
C14 H142 0.987(17)
C15 H151 0.969(17)
C15 H152 0.962(19)
C16 C17 1.5168(19)
C16 H161 1.018(19)
C16 H162 0.980(18)
C17 H171 0.977(18)
C17 H172 0.988(18)
O21 C21 1.2945(15)
O21 H21 1.13(3)
O22 C21 1.2311(16)
O23 C24 1.2827(15)
O24 C24 1.2376(16)
C21 C22 1.4922(17)
C22 C23 1.3224(17)
C22 H22 0.95(2)
C23 C24 1.4995(16)
C23 H23 0.981(18)
O11 H11 0.7998
O11 H10 0.7999

loop_
_geom_hbond_atom_site_label_D
_geom_hbond_atom_site_label_H
_geom_hbond_atom_site_label_A
_geom_hbond_distance_DH
_geom_hbond_distance_HA
_geom_hbond_distance_DA
_geom_hbond_angle_DHA
_geom_hbond_site_symmetry_A
O3 H4 O1 0.97(3) 1.59(3) 2.5275(15) 160(2) .
N3 H1 O24 0.910(18) 1.886(18) 2.7856(15) 169.4(15) .
N3 H2 O22 0.880(19) 1.876(19) 2.7430(14) 167.9(17) 4_476
O21 H21 O23 1.13(3) 1.34(3) 2.4710(13) 179(3) 1_655
O11 H10 O24 0.80 2.44 3.118(8) 143.8 .
O11 H11 O22 0.80 2.21 2.898(8) 144.9 4_576

loop_
_geom_torsion_atom_site_label_1
_geom_torsion_atom_site_label_2
_geom_torsion_atom_site_label_3
_geom_torsion_atom_site_label_4
_geom_torsion
O1 C1 C2 C3 -179.60(12)
C8 C1 C2 C3 0.84(18)
O1 C1 C2 C4 1.77(19)
C8 C1 C2 C4 -177.79(11)
C13 N1 C3 C2 -1.06(19)
C5 N1 C3 C2 -173.78(12)
C1 C2 C3 N1 -0.7(2)
C4 C2 C3 N1 177.97(12)
C3 C2 C4 O2 -1.8(2)
C1 C2 C4 O2 176.86(13)
C3 C2 C4 O3 179.15(12)
C1 C2 C4 O3 -2.17(18)
C3 N1 C5 C6 -47.51(17)
C13 N1 C5 C6 139.80(13)
C3 N1 C5 C7 -117.62(14)
C13 N1 C5 C7 69.69(16)
N1 C5 C6 C7 -110.53(14)
N1 C5 C7 C6 107.30(14)
O1 C1 C8 C13 -178.83(12)
C2 C1 C8 C13 0.74(17)
O1 C1 C8 C9 0.40(19)
C2 C1 C8 C9 179.97(11)
C13 C8 C9 C10 1.60(19)
C1 C8 C9 C10 -177.65(11)
C8 C9 C10 F1 -178.93(11)
C8 C9 C10 C11 -0.1(2)
C16 N2 C11 C12 -12.13(18)
C14 N2 C11 C12 118.89(13)
C16 N2 C11 C10 165.04(12)
C14 N2 C11 C10 -63.94(16)
F1 C10 C11 C12 178.03(11)
C9 C10 C11 C12 -0.78(19)
F1 C10 C11 N2 0.70(18)
C9 C10 C11 N2 -178.10(12)
N2 C11 C12 C13 177.43(11)
C10 C11 C12 C13 0.20(18)
C3 N1 C13 C8 2.63(18)
C5 N1 C13 C8 175.28(11)
C3 N1 C13 C12 -176.91(11)
C5 N1 C13 C12 -4.26(18)
C9 C8 C13 N1 178.30(11)
C1 C8 C13 N1 -2.46(18)
C9 C8 C13 C12 -2.17(18)
C1 C8 C13 C12 177.07(11)
C11 C12 C13 N1 -179.21(11)
C11 C12 C13 C8 1.26(19)
C11 N2 C14 C15 166.68(11)
C16 N2 C14 C15 -59.73(15)
C17 N3 C15 C14 -56.40(15)
N2 C14 C15 N3 57.26(15)
C11 N2 C16 C17 -167.37(12)
C14 N2 C16 C17 59.68(15)
C15 N3 C17 C16 57.09(15)
N2 C16 C17 N3 -58.32(16)
O22 C21 C22 C23 10.3(2)
O21 C21 C22 C23 -169.46(13)
C21 C22 C23 C24 -179.22(12)
C22 C23 C24 O24 12.6(2)
C22 C23 C24 O23 -167.30(13)
